data_7237280
loop_
_publ_author_name
'Liu, Xiaoyuan'
'Rezaee, Ehsan'
'Shan, Haiquan'
'Xu, Jiaju'
'Zhang, Yin'
'Feng, Yaomiao'
'Dai, Junfeng'
'Chen, Zhi-Kuan'
'Huang, Wei'
'Xu, Zong-Xiang'

_publ_section_title
;
 Dopant-free hole transport materials based on alkyl-substituted
 indacenodithiophene for planar perovskite solar cells
;
_journal_issue 17
_journal_name_full 'Journal of Materials Chemistry C'
_journal_page_first 4706
_journal_paper_doi 10.1039/C8TC00385H
_journal_volume 6
_journal_year 2018
_chemical_formula_moiety '0.05(C72 H76.15 N2 O4 S2)'
_chemical_formula_sum 'C3.6 H3.8 N0.1 O0.2 S0.1'
_chemical_formula_weight 54.87
_space_group_crystal_system triclinic
_space_group_IT_number 2
_space_group_name_Hall '-P 1'
_space_group_name_H-M_alt 'P -1'
_atom_sites_solution_hydrogens geom
_atom_sites_solution_primary dual
_atom_sites_solution_secondary difmap
_audit_creation_date 2017-11-28
_audit_creation_method
;
Olex2 1.2
(compiled 2017.08.10 svn.r3458 for OlexSys, GUI svn.r5381)
;
_audit_update_record
;
2018-01-17 deposited with the CCDC.
2018-04-11 downloaded from the CCDC.
;
_cell_angle_alpha 87.380(3)
_cell_angle_beta 76.302(3)
_cell_angle_gamma 82.659(4)
_cell_formula_units_Z 20
_cell_length_a 9.3698(7)
_cell_length_b 10.9783(8)
_cell_length_c 15.2591(10)
_cell_measurement_reflns_used 8451
_cell_measurement_temperature 100(2)
_cell_measurement_theta_max 59.22
_cell_measurement_theta_min 4.06
_cell_volume 1512.28(19)
_computing_cell_refinement 'SAINT v8.37A (Bruker, 2015)'
_computing_data_reduction 'SAINT v8.37A (Bruker, 2015)'
_computing_molecular_graphics 'Olex2 (Dolomanov et al., 2009)'
_computing_publication_material 'Olex2 (Dolomanov et al., 2009)'
_computing_structure_refinement 'XL (Sheldrick, 2008)'
_computing_structure_solution 'ShelXT (Sheldrick, 2015)'
_diffrn_ambient_temperature 100.0
_diffrn_measured_fraction_theta_full 0.984
_diffrn_measured_fraction_theta_max 0.984
_diffrn_measurement_device_type 'Bruker APEX-II CCD'
_diffrn_measurement_method '\f and \w scans'
_diffrn_radiation_monochromator graphite
_diffrn_radiation_type CuK\a
_diffrn_radiation_wavelength 1.54178
_diffrn_reflns_av_R_equivalents 0.0394
_diffrn_reflns_av_unetI/netI 0.0463
_diffrn_reflns_limit_h_max 10
_diffrn_reflns_limit_h_min -9
_diffrn_reflns_limit_k_max 12
_diffrn_reflns_limit_k_min -12
_diffrn_reflns_limit_l_max 16
_diffrn_reflns_limit_l_min -16
_diffrn_reflns_number 11749
_diffrn_reflns_theta_full 59.22
_diffrn_reflns_theta_max 59.22
_diffrn_reflns_theta_min 4.06
_diffrn_source 'fine-focus sealed tube'
_diffrn_standards_number 0
_exptl_absorpt_coefficient_mu 1.192
_exptl_absorpt_correction_T_max 0.7516
_exptl_absorpt_correction_T_min 0.5783
_exptl_absorpt_correction_type multi-scan
_exptl_absorpt_process_details
'SADABS-2014/5 (Bruker,2014/5) was used for absorption correction. wR2(int) was 0.1088 before and 0.0569 after correction. The Ratio of minimum to maximum transmission is 0.7694. The \l/2 correction factor is Not present.'
_exptl_crystal_colour 'clear yellow'
_exptl_crystal_colour_lustre clear
_exptl_crystal_colour_primary yellow
_exptl_crystal_density_diffrn 1.205
_exptl_crystal_density_method 'not measured'
_exptl_crystal_description block
_exptl_crystal_F_000 586
_exptl_crystal_size_max 0.5
_exptl_crystal_size_mid 0.4
_exptl_crystal_size_min 0.4
_refine_diff_density_max 2.932
_refine_diff_density_min -0.304
_refine_diff_density_rms 0.080
_refine_ls_extinction_method none
_refine_ls_goodness_of_fit_ref 1.045
_refine_ls_hydrogen_treatment constr
_refine_ls_matrix_type full
_refine_ls_number_parameters 391
_refine_ls_number_reflns 4315
_refine_ls_number_restraints 0
_refine_ls_restrained_S_all 1.045
_refine_ls_R_factor_all 0.0896
_refine_ls_R_factor_gt 0.0816
_refine_ls_shift/su_max 0.016
_refine_ls_shift/su_mean 0.002
_refine_ls_structure_factor_coef Fsqd
_refine_ls_weighting_details 'calc w=1/[\s^2^(Fo^2^)+(0.1108P)^2^+3.5552P] where P=(Fo^2^+2Fc^2^)/3'
_refine_ls_weighting_scheme calc
_refine_ls_wR_factor_gt 0.2091
_refine_ls_wR_factor_ref 0.2163
_reflns_number_gt 3774
_reflns_number_total 4315
_reflns_threshold_expression >2sigma(I)
_cod_data_source_file c8tc00385h2.cif
_cod_data_source_block er018
_cod_original_formula_sum 'C3.60 H3.80 N0.10 O0.20 S0.10'
_cod_database_code 7237280
_olex2_refinement_description
;
1. Fixed Uiso
 At 1.2 times of:
  All C(H) groups, All C(H,H) groups
 At 1.5 times of:
  All C(H,H,H) groups
2. Uiso/Uaniso restraints and constraints
Uanis(C9) = Uanis(C9A)
Uanis(C10) = Uanis(C10A)
Uanis(C11) = Uanis(C11A)
Uanis(C12) = Uanis(C12A)
Uanis(C13) = Uanis(C13A)
Uanis(O2) = Uanis(O2A)
Uiso(C8) = Uiso(C8A)
Uanis(C0AA) = Uanis(C0AB)
3. Others
 Sof(C9A)=Sof(H9A)=Sof(C10A)=Sof(H10A)=1-FVAR(1)
 Sof(C9)=Sof(H9)=Sof(C10)=Sof(H10)=FVAR(1)
 Sof(C11A)=Sof(C12A)=Sof(H12A)=Sof(C13A)=Sof(H13A)=1-FVAR(2)
 Sof(C11)=Sof(C12)=Sof(H12)=Sof(C13)=FVAR(2)
 Sof(O2A)=1-FVAR(3)
 Sof(O2)=FVAR(3)
 Sof(C8A)=1-FVAR(4)
 Sof(C8)=FVAR(4)
 Sof(C0AB)=Sof(H0AD)=Sof(H0AE)=Sof(H0AF)=1-FVAR(5)
 Sof(C0AA)=Sof(H0AA)=Sof(H0AB)=Sof(H0AC)=FVAR(5)
4.a Secondary CH2 refined with riding coordinates:
 C29(H29A,H29B), C30(H30A,H30B), C31(H31A,H31B), C33(H33A,H33B), C34(H34A,
 H34B), C35(H35A,H35B)
4.b Aromatic/amide H refined with riding coordinates:
 C3(H3), C4(H4), C6(H6), C7(H7), C9(H9), C10(H10), C12(H12), C13(H13),
 C16(H16), C17(H17), C19(H19), C20(H20), C22(H22), C26(H26), C9A(H9A),
 C10A(H10A), C12A(H12A), C13A(H13A)
4.c Idealised Me refined as rotating group:
 C1(H1A,H1B,H1C), C32(H32A,H32B,H32C), C36(H36A,H36B,H36C), C0AA(H0AA,H0AB,
 H0AC), C0AB(H0AD,H0AE,H0AF)
;
_olex2_submission_special_instructions 'No special instructions were received'

loop_
_space_group_symop_id
_space_group_symop_operation_xyz
1 'x, y, z'
2 '-x, -y, -z'

loop_
_atom_site_label
_atom_site_type_symbol
_atom_site_fract_x
_atom_site_fract_y
_atom_site_fract_z
_atom_site_U_iso_or_equiv
_atom_site_adp_type
_atom_site_occupancy
_atom_site_calc_flag
_atom_site_disorder_assembly
_atom_site_disorder_group
_atom_site_refinement_flags_posn
S001 S 0.34348(11) 0.28365(8) 0.19819(6) 0.0286(3) Uani 1 d A . .
O1 O 0.1648(4) 0.3975(3) 0.9433(2) 0.0573(9) Uani 1 d . . .
O2 O 0.1882(5) 1.0844(4) 0.5143(3) 0.0400(10) Uani 0.711(5) d A 1 .
N1 N 0.1957(4) 0.5810(3) 0.5934(2) 0.0344(8) Uani 1 d . . .
C1 C 0.2098(7) 0.4631(5) 1.0070(3) 0.0665(16) Uani 1 d . . .
H1A H 0.3173 0.4637 0.9895 0.100 Uiso 1 calc . . GR
H1B H 0.1826 0.4236 1.0666 0.100 Uiso 1 calc . . GR
H1C H 0.1608 0.5477 1.0095 0.100 Uiso 1 calc . . GR
C2 C 0.1794(5) 0.4482(4) 0.8578(3) 0.0414(11) Uani 1 d . . .
C3 C 0.2583(5) 0.5457(4) 0.8261(3) 0.0469(11) Uani 1 d . . .
H3 H 0.3066 0.5830 0.8641 0.056 Uiso 1 calc . . R
C4 C 0.2664(5) 0.5891(4) 0.7374(3) 0.0412(10) Uani 1 d . . .
H4 H 0.3227 0.6546 0.7147 0.049 Uiso 1 calc A . R
C5 C 0.1925(5) 0.5368(3) 0.6830(3) 0.0331(9) Uani 1 d . . .
C6 C 0.1137(5) 0.4393(3) 0.7164(3) 0.0353(10) Uani 1 d . . .
H6 H 0.0631 0.4027 0.6793 0.042 Uiso 1 calc A . R
C7 C 0.1080(5) 0.3948(4) 0.8032(3) 0.0398(10) Uani 1 d . . .
H7 H 0.0548 0.3273 0.8252 0.048 Uiso 1 calc . . R
C8 C 0.189(2) 0.7115(9) 0.5698(13) 0.0290(13) Uiso 0.63(7) d A 1 .
C9 C 0.0825(8) 0.7931(6) 0.6254(4) 0.0345(15) Uani 0.703(7) d A 1 .
H9 H 0.0132 0.7621 0.6746 0.041 Uiso 0.703(7) calc A 1 R
C10 C 0.0769(10) 0.9181(7) 0.6097(5) 0.0323(16) Uani 0.703(7) d A 1 .
H10 H 0.0046 0.9729 0.6478 0.039 Uiso 0.703(7) calc A 1 R
C11 C 0.1796(7) 0.9638(7) 0.5365(4) 0.0305(15) Uani 0.692(8) d A 1 .
C12 C 0.2786(7) 0.8814(5) 0.4793(4) 0.0317(14) Uani 0.692(8) d A 1 .
H12 H 0.3447 0.9112 0.4280 0.038 Uiso 0.692(8) calc A 1 R
C13 C 0.2826(9) 0.7568(7) 0.4957(5) 0.0302(16) Uani 0.692(8) d A 1 .
H13 H 0.3509 0.7016 0.4554 0.036 Uiso 0.77(9) calc A 1 R
C15 C 0.2412(4) 0.4981(3) 0.5214(2) 0.0307(9) Uani 1 d A . .
C16 C 0.1789(4) 0.5129(3) 0.4470(2) 0.0300(9) Uani 1 d . . .
H16 H 0.1052 0.5800 0.4443 0.036 Uiso 1 calc A . R
C17 C 0.2234(4) 0.4307(3) 0.3764(2) 0.0299(9) Uani 1 d A . .
H17 H 0.1793 0.4425 0.3262 0.036 Uiso 1 calc . . R
C18 C 0.3311(4) 0.3313(3) 0.3778(2) 0.0273(8) Uani 1 d . . .
C19 C 0.3927(5) 0.3180(3) 0.4524(3) 0.0340(9) Uani 1 d A . .
H19 H 0.4676 0.2517 0.4547 0.041 Uiso 1 calc . . R
C20 C 0.3486(5) 0.3984(4) 0.5234(3) 0.0359(10) Uani 1 d . . .
H20 H 0.3917 0.3857 0.5740 0.043 Uiso 1 calc A . R
C21 C 0.3787(4) 0.2437(3) 0.3040(2) 0.0270(8) Uani 1 d A . .
C22 C 0.4526(4) 0.1279(3) 0.3038(2) 0.0263(8) Uani 1 d . . .
H22 H 0.4822 0.0897 0.3548 0.032 Uiso 1 calc A . R
C23 C 0.4803(4) 0.0710(3) 0.2184(2) 0.0259(8) Uani 1 d . . .
C24 C 0.4262(4) 0.1436(3) 0.1557(2) 0.0247(8) Uani 1 d . . .
C25 C 0.4576(4) 0.0825(3) 0.0693(2) 0.0241(8) Uani 1 d . . .
C26 C 0.4230(4) 0.1171(3) -0.0128(2) 0.0243(8) Uani 1 d . . .
H26 H 0.3714 0.1955 -0.0209 0.029 Uiso 1 calc A . R
C27 C 0.4662(4) 0.0338(3) -0.0822(2) 0.0236(8) Uani 1 d . . .
C28 C 0.4430(4) 0.0506(3) -0.1780(2) 0.0267(8) Uani 1 d . . .
C29 C 0.2771(4) 0.0657(4) -0.1773(3) 0.0338(9) Uani 1 d A . .
H29A H 0.2281 0.1389 -0.1417 0.041 Uiso 1 calc . . R
H29B H 0.2660 0.0811 -0.2399 0.041 Uiso 1 calc . . R
C30 C 0.1977(5) -0.0437(4) -0.1387(3) 0.0405(10) Uani 1 d . . .
H30A H 0.2147 -0.0632 -0.0777 0.049 Uiso 1 calc A . R
H30B H 0.2411 -0.1156 -0.1771 0.049 Uiso 1 calc . . R
C31 C 0.0320(5) -0.0231(5) -0.1321(3) 0.0543(13) Uani 1 d A . .
H31A H -0.0138 0.0423 -0.0881 0.065 Uiso 1 calc . . R
H31B H 0.0141 0.0053 -0.1916 0.065 Uiso 1 calc . . R
C32 C -0.0403(6) -0.1390(6) -0.1032(4) 0.0725(18) Uani 1 d . . .
H32A H 0.0086 -0.2052 -0.1448 0.109 Uiso 1 calc A . GR
H32B H -0.1453 -0.1237 -0.1043 0.109 Uiso 1 calc . . GR
H32C H -0.0311 -0.1628 -0.0420 0.109 Uiso 1 calc . . GR
C33 C 0.5165(5) 0.1620(3) -0.2246(3) 0.0324(9) Uani 1 d A . .
H33A H 0.4986 0.1721 -0.2861 0.039 Uiso 1 calc . . R
H33B H 0.4685 0.2368 -0.1906 0.039 Uiso 1 calc . . R
C34 C 0.6825(5) 0.1517(4) -0.2318(3) 0.0379(10) Uani 1 d . . .
H34A H 0.7036 0.1131 -0.1755 0.045 Uiso 1 calc A . R
H34B H 0.7338 0.0965 -0.2821 0.045 Uiso 1 calc . . R
C35 C 0.7459(6) 0.2732(4) -0.2472(3) 0.0491(12) Uani 1 d A . .
H35A H 0.8553 0.2573 -0.2628 0.059 Uiso 1 calc . . R
H35B H 0.7147 0.3168 -0.2991 0.059 Uiso 1 calc . . R
C36 C 0.6972(6) 0.3543(4) -0.1662(4) 0.0579(13) Uani 1 d . . .
H36A H 0.7486 0.4278 -0.1775 0.087 Uiso 1 calc A . GR
H36B H 0.7210 0.3094 -0.1135 0.087 Uiso 1 calc . . GR
H36C H 0.5901 0.3786 -0.1547 0.087 Uiso 1 calc . . GR
C9A C 0.0380(19) 0.7603(15) 0.6614(11) 0.0345(15) Uani 0.297(7) d A 2 .
H9A H -0.0105 0.7104 0.7089 0.041 Uiso 0.297(7) calc A 2 R
C10A C 0.0001(16) 0.8835(11) 0.6608(9) 0.0323(16) Uani 0.297(7) d A 2 .
H10A H -0.0815 0.9205 0.7048 0.039 Uiso 0.297(7) calc A 2 R
C11A C 0.084(3) 0.9569(17) 0.5935(15) 0.0305(15) Uani 0.308(8) d A 2 .
C12A C 0.1882(19) 0.9043(16) 0.5251(11) 0.0317(14) Uani 0.308(8) d A 2 .
H12A H 0.2358 0.9541 0.4773 0.038 Uiso 0.308(8) calc A 2 R
C13A C 0.228(2) 0.7755(19) 0.5236(13) 0.0302(16) Uani 0.308(8) d A 2 .
H13A H 0.3061 0.7393 0.4771 0.036 Uiso 0.308(8) calc A 2 R
O2A O 0.0415(11) 1.0803(8) 0.6041(7) 0.0400(10) Uani 0.289(5) d A 2 .
C0AA C 0.0862(17) 1.1720(10) 0.5702(10) 0.042(3) Uani 0.75(3) d A 1 .
H0AA H 0.1043 1.2550 0.5479 0.063 Uiso 0.75(3) calc A 1 GR
H0AB H 0.0989 1.1621 0.6322 0.063 Uiso 0.75(3) calc A 1 GR
H0AC H -0.0150 1.1591 0.5692 0.063 Uiso 0.75(3) calc A 1 GR
C8A C 0.154(4) 0.7057(14) 0.588(2) 0.0290(13) Uiso 0.37(7) d A 2 .
C0AB C 0.131(5) 1.156(4) 0.545(3) 0.042(3) Uani 0.25(3) d A 2 .
H0AD H 0.1234 1.1432 0.4830 0.063 Uiso 0.25(3) calc A 2 GR
H0AE H 0.2339 1.1351 0.5491 0.063 Uiso 0.25(3) calc A 2 GR
H0AF H 0.0979 1.2419 0.5608 0.063 Uiso 0.25(3) calc A 2 GR

loop_
_atom_site_aniso_label
_atom_site_aniso_U_11
_atom_site_aniso_U_22
_atom_site_aniso_U_33
_atom_site_aniso_U_23
_atom_site_aniso_U_13
_atom_site_aniso_U_12
S001 0.0397(6) 0.0217(5) 0.0213(5) -0.0022(3) -0.0030(4) 0.0011(4)
O1 0.082(3) 0.056(2) 0.0341(17) -0.0001(15) -0.0221(17) 0.0080(18)
O2 0.050(2) 0.023(2) 0.042(2) 0.0010(17) -0.0015(18) -0.0051(18)
N1 0.054(2) 0.0195(16) 0.0252(17) -0.0050(13) -0.0002(15) -0.0027(14)
C1 0.092(4) 0.068(4) 0.042(3) -0.010(2) -0.032(3) 0.015(3)
C2 0.054(3) 0.039(2) 0.026(2) 0.0015(18) -0.0075(19) 0.011(2)
C3 0.052(3) 0.051(3) 0.039(3) -0.015(2) -0.015(2) 0.003(2)
C4 0.046(3) 0.040(2) 0.034(2) -0.0083(19) -0.0025(19) -0.005(2)
C5 0.044(2) 0.026(2) 0.026(2) -0.0074(16) -0.0025(17) 0.0010(17)
C6 0.043(2) 0.029(2) 0.030(2) -0.0030(17) -0.0057(18) 0.0018(18)
C7 0.050(3) 0.034(2) 0.032(2) 0.0005(17) -0.0066(19) 0.0015(19)
C9 0.047(4) 0.029(4) 0.021(4) -0.003(3) 0.004(3) -0.002(3)
C10 0.041(4) 0.023(4) 0.029(4) 0.000(3) -0.001(3) -0.003(3)
C11 0.044(4) 0.017(3) 0.031(3) -0.001(3) -0.006(2) -0.008(3)
C12 0.037(3) 0.026(3) 0.029(3) 0.002(2) -0.001(2) -0.007(3)
C13 0.034(5) 0.026(3) 0.027(5) -0.002(3) -0.001(3) -0.003(3)
C15 0.041(2) 0.0210(19) 0.025(2) 0.0006(15) 0.0014(17) -0.0041(17)
C16 0.040(2) 0.0209(19) 0.025(2) 0.0013(15) -0.0019(17) 0.0010(16)
C17 0.040(2) 0.0246(19) 0.0223(19) 0.0028(15) -0.0027(16) -0.0032(17)
C18 0.037(2) 0.0231(19) 0.0187(18) 0.0004(14) 0.0009(16) -0.0079(16)
C19 0.041(2) 0.024(2) 0.035(2) -0.0056(16) -0.0083(18) 0.0079(17)
C20 0.047(3) 0.033(2) 0.027(2) -0.0039(17) -0.0090(18) 0.0007(19)
C21 0.031(2) 0.026(2) 0.0226(19) -0.0021(15) -0.0010(15) -0.0058(16)
C22 0.029(2) 0.0248(19) 0.0225(19) 0.0000(15) -0.0006(15) -0.0050(16)
C23 0.027(2) 0.0231(19) 0.0240(19) -0.0009(15) 0.0021(15) -0.0039(15)
C24 0.030(2) 0.0209(18) 0.0209(18) 0.0010(14) -0.0017(15) -0.0041(15)
C25 0.0266(19) 0.0225(18) 0.0201(18) -0.0028(14) 0.0019(15) -0.0041(15)
C26 0.0268(19) 0.0191(18) 0.0235(19) 0.0007(14) -0.0002(15) -0.0003(15)
C27 0.0235(19) 0.0240(18) 0.0206(19) -0.0003(14) 0.0006(15) -0.0031(15)
C28 0.032(2) 0.0235(19) 0.0207(18) -0.0001(14) -0.0019(15) 0.0008(16)
C29 0.034(2) 0.038(2) 0.027(2) -0.0042(17) -0.0070(17) 0.0046(17)
C30 0.034(2) 0.052(3) 0.034(2) -0.0086(19) -0.0040(18) -0.004(2)
C31 0.034(2) 0.086(4) 0.043(3) -0.018(2) -0.005(2) -0.006(2)
C32 0.039(3) 0.114(5) 0.063(4) -0.030(3) 0.006(2) -0.027(3)
C33 0.047(2) 0.0229(19) 0.0230(19) 0.0008(15) -0.0021(17) -0.0009(17)
C34 0.042(2) 0.031(2) 0.034(2) 0.0005(17) 0.0060(18) -0.0089(18)
C35 0.067(3) 0.040(3) 0.037(2) 0.003(2) -0.001(2) -0.020(2)
C36 0.072(4) 0.042(3) 0.061(3) -0.007(2) -0.012(3) -0.016(2)
C9A 0.047(4) 0.029(4) 0.021(4) -0.003(3) 0.004(3) -0.002(3)
C10A 0.041(4) 0.023(4) 0.029(4) 0.000(3) -0.001(3) -0.003(3)
C11A 0.044(4) 0.017(3) 0.031(3) -0.001(3) -0.006(2) -0.008(3)
C12A 0.037(3) 0.026(3) 0.029(3) 0.002(2) -0.001(2) -0.007(3)
C13A 0.034(5) 0.026(3) 0.027(5) -0.002(3) -0.001(3) -0.003(3)
O2A 0.050(2) 0.023(2) 0.042(2) 0.0010(17) -0.0015(18) -0.0051(18)
C0AA 0.053(7) 0.027(4) 0.043(6) -0.004(4) -0.008(5) -0.002(4)
C0AB 0.053(7) 0.027(4) 0.043(6) -0.004(4) -0.008(5) -0.002(4)

loop_
_atom_type_symbol
_atom_type_description
_atom_type_scat_dispersion_real
_atom_type_scat_dispersion_imag
_atom_type_scat_source
C C 0.0181 0.0091 'International Tables Vol C Tables 4.2.6.8 and 6.1.1.4'
H H 0.0000 0.0000 'International Tables Vol C Tables 4.2.6.8 and 6.1.1.4'
N N 0.0311 0.0180 'International Tables Vol C Tables 4.2.6.8 and 6.1.1.4'
O O 0.0492 0.0322 'International Tables Vol C Tables 4.2.6.8 and 6.1.1.4'
S S 0.3331 0.5567 'International Tables Vol C Tables 4.2.6.8 and 6.1.1.4'

loop_
_geom_angle_atom_site_label_1
_geom_angle_atom_site_label_2
_geom_angle_atom_site_label_3
_geom_angle
_geom_angle_site_symmetry_1
_geom_angle_site_symmetry_3
C24 S001 C21 91.55(17) . .
C2 O1 C1 117.2(4) . .
C11 O2 C0AA 117.3(6) . .
C5 N1 C8 122.2(6) . .
C15 N1 C5 119.3(3) . .
C15 N1 C8 116.8(8) . .
C8A N1 C5 113.5(12) . .
C8A N1 C8 15.1(10) . .
C8A N1 C15 127.1(13) . .
O1 C1 H1A 109.5 . .
O1 C1 H1B 109.5 . .
O1 C1 H1C 109.5 . .
H1A C1 H1B 109.5 . .
H1A C1 H1C 109.5 . .
H1B C1 H1C 109.5 . .
O1 C2 C3 124.4(4) . .
C7 C2 O1 115.2(4) . .
C7 C2 C3 120.4(4) . .
C2 C3 H3 120.3 . .
C2 C3 C4 119.5(4) . .
C4 C3 H3 120.3 . .
C3 C4 H4 119.9 . .
C5 C4 C3 120.1(4) . .
C5 C4 H4 119.9 . .
C4 C5 N1 121.4(4) . .
C4 C5 C6 119.3(4) . .
C6 C5 N1 119.3(4) . .
C5 C6 H6 119.7 . .
C7 C6 C5 120.6(4) . .
C7 C6 H6 119.7 . .
C2 C7 C6 120.0(4) . .
C2 C7 H7 120.0 . .
C6 C7 H7 120.0 . .
C9 C8 N1 118.3(18) . .
C13 C8 N1 122.6(13) . .
C13 C8 C9 119.1(10) . .
C8 C9 H9 119.6 . .
C10 C9 C8 120.8(11) . .
C10 C9 H9 119.6 . .
C9 C10 H10 120.3 . .
C9 C10 C11 119.4(8) . .
C11 C10 H10 120.3 . .
O2 C11 C10 125.5(7) . .
O2 C11 C12 115.5(5) . .
C12 C11 C10 118.9(7) . .
C11 C12 H12 119.6 . .
C13 C12 C11 120.9(6) . .
C13 C12 H12 119.5 . .
C8 C13 C12 120.6(7) . .
C8 C13 H13 119.7 . .
C12 C13 H13 119.7 . .
C16 C15 N1 120.8(3) . .
C16 C15 C20 118.3(3) . .
C20 C15 N1 120.9(4) . .
C15 C16 H16 119.7 . .
C17 C16 C15 120.7(3) . .
C17 C16 H16 119.7 . .
C16 C17 H17 119.3 . .
C16 C17 C18 121.4(4) . .
C18 C17 H17 119.3 . .
C17 C18 C21 122.0(3) . .
C19 C18 C17 117.2(3) . .
C19 C18 C21 120.8(3) . .
C18 C19 H19 119.0 . .
C20 C19 C18 122.0(4) . .
C20 C19 H19 119.0 . .
C15 C20 H20 119.8 . .
C19 C20 C15 120.4(4) . .
C19 C20 H20 119.8 . .
C18 C21 S001 120.0(3) . .
C22 C21 S001 111.0(3) . .
C22 C21 C18 128.9(3) . .
C21 C22 H22 123.8 . .
C21 C22 C23 112.4(3) . .
C23 C22 H22 123.8 . .
C22 C23 C28 136.2(3) . 2_655
C24 C23 C22 113.1(3) . .
C24 C23 C28 110.7(3) . 2_655
C23 C24 S001 111.9(3) . .
C23 C24 C25 111.4(3) . .
C25 C24 S001 136.7(3) . .
C26 C25 C24 132.6(3) . .
C26 C25 C27 121.5(3) . 2_655
C27 C25 C24 105.8(3) 2_655 .
C25 C26 H26 121.1 . .
C27 C26 C25 117.9(3) . .
C27 C26 H26 121.1 . .
C25 C27 C28 111.7(3) 2_655 .
C26 C27 C25 120.6(3) . 2_655
C26 C27 C28 127.7(3) . .
C23 C28 C27 100.4(3) 2_655 .
C23 C28 C29 111.2(3) 2_655 .
C23 C28 C33 113.1(3) 2_655 .
C27 C28 C29 110.9(3) . .
C27 C28 C33 110.0(3) . .
C29 C28 C33 110.9(3) . .
C28 C29 H29A 108.6 . .
C28 C29 H29B 108.6 . .
H29A C29 H29B 107.6 . .
C30 C29 C28 114.6(3) . .
C30 C29 H29A 108.6 . .
C30 C29 H29B 108.6 . .
C29 C30 H30A 108.8 . .
C29 C30 H30B 108.8 . .
C29 C30 C31 113.7(4) . .
H30A C30 H30B 107.7 . .
C31 C30 H30A 108.8 . .
C31 C30 H30B 108.8 . .
C30 C31 H31A 109.2 . .
C30 C31 H31B 109.2 . .
H31A C31 H31B 107.9 . .
C32 C31 C30 112.0(5) . .
C32 C31 H31A 109.2 . .
C32 C31 H31B 109.2 . .
C31 C32 H32A 109.5 . .
C31 C32 H32B 109.5 . .
C31 C32 H32C 109.5 . .
H32A C32 H32B 109.5 . .
H32A C32 H32C 109.5 . .
H32B C32 H32C 109.5 . .
C28 C33 H33A 108.7 . .
C28 C33 H33B 108.7 . .
H33A C33 H33B 107.6 . .
C34 C33 C28 114.2(3) . .
C34 C33 H33A 108.7 . .
C34 C33 H33B 108.7 . .
C33 C34 H34A 108.7 . .
C33 C34 H34B 108.7 . .
H34A C34 H34B 107.6 . .
C35 C34 C33 114.2(4) . .
C35 C34 H34A 108.7 . .
C35 C34 H34B 108.7 . .
C34 C35 H35A 109.0 . .
C34 C35 H35B 109.0 . .
H35A C35 H35B 107.8 . .
C36 C35 C34 112.8(4) . .
C36 C35 H35A 109.0 . .
C36 C35 H35B 109.0 . .
C35 C36 H36A 109.5 . .
C35 C36 H36B 109.5 . .
C35 C36 H36C 109.5 . .
H36A C36 H36B 109.5 . .
H36A C36 H36C 109.5 . .
H36B C36 H36C 109.5 . .
C10A C9A H9A 120.6 . .
C10A C9A C8A 118.8(17) . .
C8A C9A H9A 120.6 . .
C9A C10A H10A 120.4 . .
C9A C10A C11A 119.2(15) . .
C11A C10A H10A 120.4 . .
C12A C11A C10A 120.6(16) . .
C12A C11A O2A 125.7(19) . .
O2A C11A C10A 113.5(18) . .
C11A C12A H12A 119.6 . .
C11A C12A C13A 120.7(16) . .
C13A C12A H12A 119.7 . .
C12A C13A H13A 120.4 . .
C8A C13A C12A 119.2(18) . .
C8A C13A H13A 120.4 . .
C11A O2A C0AB 115(2) . .
N1 C8A C9A 117(3) . .
C13A C8A N1 122(3) . .
C13A C8A C9A 121.0(15) . .
O2A C0AB H0AD 109.5 . .
O2A C0AB H0AE 109.5 . .
O2A C0AB H0AF 109.5 . .
H0AD C0AB H0AE 109.5 . .
H0AD C0AB H0AF 109.5 . .
H0AE C0AB H0AF 109.5 . .

loop_
_geom_bond_atom_site_label_1
_geom_bond_atom_site_label_2
_geom_bond_distance
_geom_bond_site_symmetry_2
S001 C21 1.749(4) .
S001 C24 1.713(4) .
O1 C1 1.406(6) .
O1 C2 1.379(5) .
O2 C11 1.360(8) .
O2 C0AA 1.422(17) .
N1 C5 1.424(5) .
N1 C8 1.458(13) .
N1 C15 1.410(5) .
N1 C8A 1.378(15) .
C1 H1A 0.9800 .
C1 H1B 0.9800 .
C1 H1C 0.9800 .
C2 C3 1.383(7) .
C2 C7 1.376(6) .
C3 H3 0.9500 .
C3 C4 1.402(6) .
C4 H4 0.9500 .
C4 C5 1.385(6) .
C5 C6 1.388(6) .
C6 H6 0.9500 .
C6 C7 1.381(6) .
C7 H7 0.9500 .
C8 C9 1.398(19) .
C8 C13 1.37(3) .
C9 H9 0.9500 .
C9 C10 1.378(10) .
C10 H10 0.9500 .
C10 C11 1.410(11) .
C11 C12 1.383(10) .
C12 H12 0.9500 .
C12 C13 1.377(9) .
C13 H13 0.9500 .
C15 C16 1.389(6) .
C15 C20 1.393(6) .
C16 H16 0.9500 .
C16 C17 1.388(5) .
C17 H17 0.9500 .
C17 C18 1.392(5) .
C18 C19 1.388(6) .
C18 C21 1.464(5) .
C19 H19 0.9500 .
C19 C20 1.381(6) .
C20 H20 0.9500 .
C21 C22 1.368(5) .
C22 H22 0.9500 .
C22 C23 1.425(5) .
C23 C24 1.365(5) .
C23 C28 1.516(5) 2_655
C24 C25 1.456(5) .
C25 C26 1.391(5) .
C25 C27 1.410(5) 2_655
C26 H26 0.9500 .
C26 C27 1.383(5) .
C27 C25 1.410(5) 2_655
C27 C28 1.528(5) .
C28 C23 1.516(5) 2_655
C28 C29 1.540(5) .
C28 C33 1.543(5) .
C29 H29A 0.9900 .
C29 H29B 0.9900 .
C29 C30 1.515(6) .
C30 H30A 0.9900 .
C30 H30B 0.9900 .
C30 C31 1.520(6) .
C31 H31A 0.9900 .
C31 H31B 0.9900 .
C31 C32 1.517(8) .
C32 H32A 0.9800 .
C32 H32B 0.9800 .
C32 H32C 0.9800 .
C33 H33A 0.9900 .
C33 H33B 0.9900 .
C33 C34 1.523(6) .
C34 H34A 0.9900 .
C34 H34B 0.9900 .
C34 C35 1.515(6) .
C35 H35A 0.9900 .
C35 H35B 0.9900 .
C35 C36 1.503(7) .
C36 H36A 0.9800 .
C36 H36B 0.9800 .
C36 H36C 0.9800 .
C9A H9A 0.9500 .
C9A C10A 1.35(2) .
C9A C8A 1.46(4) .
C10A H10A 0.9500 .
C10A C11A 1.42(2) .
C11A C12A 1.34(3) .
C11A O2A 1.37(2) .
C12A H12A 0.9500 .
C12A C13A 1.42(3) .
C13A H13A 0.9500 .
C13A C8A 1.33(4) .
O2A C0AB 1.40(4) .
C0AA H0AA 0.9800 .
C0AA H0AB 0.9800 .
C0AA H0AC 0.9800 .
C0AB H0AD 0.9800 .
C0AB H0AE 0.9800 .
C0AB H0AF 0.9800 .
